data_7155029
loop_
_publ_author_name
'Audran, G\'erard'
'Br\'emond, Paul'
'Joly, Jean-Patrick'
'Marque, Sylvain R. A.'
'Yamasaki, Toshihide'

_publ_section_title
;
 C-ON bond homolysis in alkoxyamines. Part 12: the effect of the
 para-substituent in the 1-phenylethyl fragment.
;
_journal_issue 14
_journal_name_full 'Organic &amp; biomolecular chemistry'
_journal_page_first 3574
_journal_page_last 3583
_journal_paper_doi 10.1039/c6ob00384b
_journal_volume 14
_journal_year 2016
_chemical_formula_moiety 'C23 H40 N O6 P'
_chemical_formula_sum 'C23 H40 N O6 P'
_chemical_formula_weight 457.53
_chemical_melting_point 83.0(10)
_chemical_name_systematic 'Methyl 4-(1-((tert-butyl(1-(diethoxyphosphoryl)-2,2-dimethylpropyl)amino)oxy)ethyl)benzoate '
_space_group_crystal_system monoclinic
_space_group_IT_number 14
_space_group_name_Hall '-P 2ybc'
_space_group_name_H-M_alt 'P 1 21/c 1'
_symmetry_space_group_name_Hall '-P 2ybc'
_symmetry_space_group_name_H-M 'P 1 21/c 1'
_atom_sites_solution_hydrogens geom
_audit_creation_date 2015-10-16
_audit_creation_method
;
Olex2 1.2
(compiled 2015.09.30 svn.r3233 for OlexSys, GUI svn.r5103)
;
_audit_update_record
;
2015-12-10 deposited with the CCDC.
2016-03-04 downloaded from the CCDC.
;
_cell_angle_alpha 90
_cell_angle_beta 90.2784(17)
_cell_angle_gamma 90
_cell_formula_units_Z 4
_cell_length_a 8.62323(15)
_cell_length_b 9.53739(16)
_cell_length_c 31.7545(6)
_cell_measurement_reflns_used 8026
_cell_measurement_temperature 293
_cell_measurement_theta_max 70.6280
_cell_measurement_theta_min 4.8300
_cell_volume 2611.56(8)
_computing_cell_refinement
;
CrysAlisPro, Agilent Technologies,
Version 1.171.37.35 (release 13-08-2014 CrysAlis171 .NET)
(compiled Aug 13 2014,18:06:01)
;
_computing_data_collection
;
CrysAlisPro, Agilent Technologies,
Version 1.171.37.35 (release 13-08-2014 CrysAlis171 .NET)
(compiled Aug 13 2014,18:06:01)
;
_computing_data_reduction
;
CrysAlisPro, Agilent Technologies,
Version 1.171.37.35 (release 13-08-2014 CrysAlis171 .NET)
(compiled Aug 13 2014,18:06:01)
;
_computing_molecular_graphics 'Olex2 (Dolomanov et al., 2009)'
_computing_publication_material 'Olex2 (Dolomanov et al., 2009)'
_computing_structure_refinement 'ShelXL (Sheldrick, 2015)'
_computing_structure_solution 'ShelXS (Sheldrick, 2008)'
_diffrn_ambient_temperature 293
_diffrn_detector 'CCD plate'
_diffrn_detector_area_resol_mean 5.3048
_diffrn_detector_type AtlasS2
_diffrn_measured_fraction_theta_full 1.000
_diffrn_measured_fraction_theta_max 0.991
_diffrn_measurement_details
;
  1 omega  -99.00  -53.00   1.0000    1.0000
omega____ theta____ kappa____ phi______ frames
    -        0.0000 -178.0000  -30.0000 46

  2 omega  -98.00  -38.00   1.0000    1.0000
omega____ theta____ kappa____ phi______ frames
    -        0.0000 -178.0000  150.0000 60

  3 omega   19.00   44.00   1.0000    1.0000
omega____ theta____ kappa____ phi______ frames
    -        0.0000  -99.0000  -30.0000 25

  4 omega    1.00   27.00   1.0000    1.0000
omega____ theta____ kappa____ phi______ frames
    -        0.0000  -99.0000 -180.0000 26

  5 omega   10.00   36.00   1.0000    1.0000
omega____ theta____ kappa____ phi______ frames
    -        0.0000  -99.0000 -120.0000 26

  6 omega  -58.00   -2.00   1.0000    5.0000
omega____ theta____ kappa____ phi______ frames
    -      -54.5127  125.0000  -90.0000 56

  7 omega  -60.00  -34.00   1.0000    5.0000
omega____ theta____ kappa____ phi______ frames
    -      -54.5127  -59.0000 -158.0000 26

  8 omega   95.00  142.00   1.0000    5.0000
omega____ theta____ kappa____ phi______ frames
    -       54.5127  125.0000  -90.0000 47

  9 omega   94.00  130.00   1.0000    5.0000
omega____ theta____ kappa____ phi______ frames
    -       54.5127  125.0000   30.0000 36

 10 omega  103.00  134.00   1.0000    5.0000
omega____ theta____ kappa____ phi______ frames
    -       54.5127  125.0000 -150.0000 31

 11 omega   -9.00  152.00   1.0000    5.0000
omega____ theta____ kappa____ phi______ frames
    -       54.5127    0.0000  -60.0000 161

 12 omega   24.00  117.00   1.0000    5.0000
omega____ theta____ kappa____ phi______ frames
    -       54.5127 -125.0000  -90.0000 93

 13 omega  104.00  139.00   1.0000    5.0000
omega____ theta____ kappa____ phi______ frames
    -       54.5127  125.0000  150.0000 35

 14 omega   68.00  178.00   1.0000   20.0000
omega____ theta____ kappa____ phi______ frames
    -      109.0255   38.0000 -180.0000 110

 15 omega  100.00  173.00   1.0000   20.0000
omega____ theta____ kappa____ phi______ frames
    -      109.0255  111.0000  120.0000 73

 16 omega   31.00   57.00   1.0000   20.0000
omega____ theta____ kappa____ phi______ frames
    -      109.0255 -111.0000 -180.0000 26

 17 omega   63.00  135.00   1.0000   20.0000
omega____ theta____ kappa____ phi______ frames
    -      109.0255  178.0000  -60.0000 72

 18 omega   25.00  104.00   1.0000   20.0000
omega____ theta____ kappa____ phi______ frames
    -      109.0255  -50.0000   30.0000 79

 19 omega   77.00  156.00   1.0000   20.0000
omega____ theta____ kappa____ phi______ frames
    -      109.0255   63.0000 -120.0000 79

 20 omega   68.00  165.00   1.0000   20.0000
omega____ theta____ kappa____ phi______ frames
    -      109.0255   63.0000 -150.0000 97

 21 omega   63.00   93.00   1.0000   20.0000
omega____ theta____ kappa____ phi______ frames
    -      109.0255  -38.0000 -120.0000 30

 22 omega   26.00   52.00   1.0000   20.0000
omega____ theta____ kappa____ phi______ frames
    -      109.0255  -38.0000 -120.0000 26

 23 omega  131.00  177.00   1.0000   20.0000
omega____ theta____ kappa____ phi______ frames
    -      109.0255   12.0000  -60.0000 46

 24 omega  101.00  146.00   1.0000   20.0000
omega____ theta____ kappa____ phi______ frames
    -      109.0255  111.0000    0.0000 45

 25 omega   86.00  113.00   1.0000   20.0000
omega____ theta____ kappa____ phi______ frames
    -      109.0255 -111.0000 -180.0000 27

 26 omega   23.00  154.00   1.0000   20.0000
omega____ theta____ kappa____ phi______ frames
    -      109.0255  -91.0000   30.0000 131

 27 omega   30.00  112.00   1.0000   20.0000
omega____ theta____ kappa____ phi______ frames
    -      109.0255 -111.0000  -30.0000 82
;
_diffrn_measurement_device 'four-circle diffractometer'
_diffrn_measurement_device_type 'SuperNova, Dual, Cu at zero, AtlasS2'
_diffrn_measurement_method '\w scans'
_diffrn_orient_matrix_UB_11 -0.1456583000
_diffrn_orient_matrix_UB_12 0.0934858000
_diffrn_orient_matrix_UB_13 0.0005177000
_diffrn_orient_matrix_UB_21 0.0734151000
_diffrn_orient_matrix_UB_22 0.0963731000
_diffrn_orient_matrix_UB_23 -0.0333392000
_diffrn_orient_matrix_UB_31 -0.0728186000
_diffrn_orient_matrix_UB_32 -0.0898145000
_diffrn_orient_matrix_UB_33 -0.0352476000
_diffrn_radiation_monochromator mirror
_diffrn_radiation_probe x-ray
_diffrn_radiation_type CuK\a
_diffrn_radiation_wavelength 1.54184
_diffrn_reflns_av_R_equivalents 0.0343
_diffrn_reflns_av_unetI/netI 0.0291
_diffrn_reflns_Laue_measured_fraction_full 1.000
_diffrn_reflns_Laue_measured_fraction_max 0.991
_diffrn_reflns_limit_h_max 9
_diffrn_reflns_limit_h_min -10
_diffrn_reflns_limit_k_max 11
_diffrn_reflns_limit_k_min -11
_diffrn_reflns_limit_l_max 34
_diffrn_reflns_limit_l_min -38
_diffrn_reflns_number 17083
_diffrn_reflns_point_group_measured_fraction_full 1.000
_diffrn_reflns_point_group_measured_fraction_max 0.991
_diffrn_reflns_theta_full 67.684
_diffrn_reflns_theta_max 70.938
_diffrn_reflns_theta_min 4.841
_diffrn_source 'sealed X-ray tube'
_diffrn_source_type 'SuperNova (Cu) X-ray Source'
_exptl_absorpt_coefficient_mu 1.221
_exptl_absorpt_correction_T_max 1.00000
_exptl_absorpt_correction_T_min 0.81418
_exptl_absorpt_correction_type multi-scan
_exptl_absorpt_process_details
;
CrysAlisPro, Agilent Technologies,
Version 1.171.37.35 (release 13-08-2014 CrysAlis171 .NET)
(compiled Aug 13 2014,18:06:01)
Empirical absorption correction using spherical harmonics,
 implemented in SCALE3 ABSPACK scaling algorithm.
;
_exptl_crystal_colour white
_exptl_crystal_colour_primary colourless
_exptl_crystal_density_diffrn 1.164
_exptl_crystal_description prism
_exptl_crystal_F_000 992
_exptl_crystal_recrystallization_method 'Re-crystallisation from solvent: pentane/ethyl aceate'
_exptl_crystal_size_max 0.24
_exptl_crystal_size_mid 0.24
_exptl_crystal_size_min 0.09
_refine_diff_density_max 0.233
_refine_diff_density_min -0.214
_refine_diff_density_rms 0.033
_refine_ls_extinction_method none
_refine_ls_goodness_of_fit_ref 1.140
_refine_ls_hydrogen_treatment constr
_refine_ls_matrix_type full
_refine_ls_number_parameters 298
_refine_ls_number_reflns 5003
_refine_ls_number_restraints 0
_refine_ls_restrained_S_all 1.140
_refine_ls_R_factor_all 0.0813
_refine_ls_R_factor_gt 0.0533
_refine_ls_shift/su_max 0.000
_refine_ls_shift/su_mean 0.000
_refine_ls_structure_factor_coef Fsqd
_refine_ls_weighting_details 'w=1/[\s^2^(Fo^2^)+(0.0588P)^2^+1.1501P] where P=(Fo^2^+2Fc^2^)/3'
_refine_ls_weighting_scheme calc
_refine_ls_wR_factor_gt 0.1470
_refine_ls_wR_factor_ref 0.1558
_reflns_Friedel_coverage 0.000
_reflns_number_gt 4211
_reflns_number_total 5003
_reflns_threshold_expression 'I > 2\s(I)'
_cod_data_source_file c6ob00384b2.cif
_cod_data_source_block sg1bame
_cod_depositor_comments
;
The following automatic conversions were performed:

'_chemical_melting_point' value '82-84' was changed to '83.0(10)' -
the average value was taken and precision was estimated.

Automatic conversion script
Id: cif_fix_values 4268 2015-11-12 08:31:59Z antanas 

 Adding full bibliography for 7155028--7155030.cif.
;
_cod_database_code 7155029
_shelxl_version_number 2014/6
_shelx_space_group_comment
;
The symmetry employed for this shelxl refinement is uniquely defined
by the following loop, which should always be used as a source of
symmetry information in preference to the above space-group names.
They are only intended as comments.
;
_reflns_odcompleteness_completeness 99.96
_reflns_odcompleteness_iscentric 1
_reflns_odcompleteness_theta 66.49
_olex2_refinement_description
;
1. Fixed Uiso
 At 1.2 times of:
  All C(H) groups, All C(H,H) groups
 At 1.5 times of:
  All C(H,H,H) groups
2. Uiso/Uaniso restraints and constraints
Uanis(C16) = Uanis(C17)
Uanis(C14) = Uanis(C15)
3. Others
 Sof(C14)=Sof(H14A)=Sof(H14B)=Sof(C15)=Sof(H15A)=Sof(H15B)=Sof(H15C)=1-FVAR(1)
 Sof(C16)=Sof(H16A)=Sof(H16B)=Sof(C17)=Sof(H17A)=Sof(H17B)=Sof(H17C)=FVAR(1)
4.a Ternary CH refined with riding coordinates:
 C1(H1), C7(H7)
4.b Secondary CH2 refined with riding coordinates:
 C12(H12A,H12B), C14(H14A,H14B), C16(H16A,H16B)
4.c Aromatic/amide H refined with riding coordinates:
 C19(H19), C20(H20), C22(H22), C23(H23)
4.d Idealised Me refined as rotating group:
 C2(H2A,H2B,H2C), C4(H4A,H4B,H4C), C5(H5A,H5B,H5C), C6(H6A,H6B,H6C), C9(H9A,
 H9B,H9C), C10(H10A,H10B,H10C), C11(H11A,H11B,H11C), C13(H13A,H13B,H13C),
 C15(H15A,H15B,H15C), C17(H17A,H17B,H17C), C25(H25A,H25B,H25C)
;
_olex2_submission_special_instructions 'No special instructions were received'

loop_
_space_group_symop_operation_xyz
'x, y, z'
'-x, y+1/2, -z+1/2'
'-x, -y, -z'
'x, -y-1/2, z-1/2'

loop_
_atom_site_label
_atom_site_type_symbol
_atom_site_fract_x
_atom_site_fract_y
_atom_site_fract_z
_atom_site_U_iso_or_equiv
_atom_site_adp_type
_atom_site_occupancy
_atom_site_site_symmetry_order
_atom_site_calc_flag
_atom_site_refinement_flags_posn
_atom_site_refinement_flags_occupancy
_atom_site_disorder_assembly
_atom_site_disorder_group
P1 P 0.70601(7) 0.42959(7) 0.35337(2) 0.05792(19) Uani 1 1 d . . . .
O1 O 0.53051(17) 0.19956(16) 0.37390(4) 0.0508(4) Uani 1 1 d . . . .
O2 O 0.85002(19) 0.3585(2) 0.36516(6) 0.0734(5) Uani 1 1 d . . . .
O3 O 0.7294(2) 0.57331(19) 0.32942(7) 0.0798(6) Uani 1 1 d . . . .
O4 O 0.6051(2) 0.4797(2) 0.39154(6) 0.0695(5) Uani 1 1 d . . . .
O5 O 0.0412(4) -0.3482(3) 0.45807(9) 0.1391(12) Uani 1 1 d . . . .
O6 O 0.0858(2) -0.2042(2) 0.51136(6) 0.0826(6) Uani 1 1 d . . . .
N1 N 0.47198(19) 0.23530(19) 0.33195(5) 0.0479(4) Uani 1 1 d . . . .
C1 C 0.5728(3) 0.0527(2) 0.37823(8) 0.0560(5) Uani 1 1 d . . . .
H1 H 0.5803 0.0103 0.3502 0.067 Uiso 1 1 calc R . . .
C2 C 0.7315(3) 0.0480(3) 0.39956(9) 0.0726(7) Uani 1 1 d . . . .
H2A H 0.8065 0.0932 0.3819 0.109 Uiso 1 1 calc GR . . .
H2B H 0.7614 -0.0478 0.4040 0.109 Uiso 1 1 calc GR . . .
H2C H 0.7266 0.0957 0.4261 0.109 Uiso 1 1 calc GR . . .
C3 C 0.3048(2) 0.2822(3) 0.33645(8) 0.0582(6) Uani 1 1 d . . . .
C4 C 0.2432(3) 0.3193(4) 0.29248(10) 0.0827(9) Uani 1 1 d . . . .
H4A H 0.2984 0.3991 0.2818 0.124 Uiso 1 1 calc GR . . .
H4B H 0.1347 0.3410 0.2941 0.124 Uiso 1 1 calc GR . . .
H4C H 0.2579 0.2410 0.2739 0.124 Uiso 1 1 calc GR . . .
C5 C 0.2800(3) 0.4037(4) 0.36601(12) 0.0908(10) Uani 1 1 d . . . .
H5A H 0.3199 0.3803 0.3934 0.136 Uiso 1 1 calc GR . . .
H5B H 0.1711 0.4235 0.3680 0.136 Uiso 1 1 calc GR . . .
H5C H 0.3332 0.4848 0.3555 0.136 Uiso 1 1 calc GR . . .
C6 C 0.2113(3) 0.1567(3) 0.35121(10) 0.0742(8) Uani 1 1 d . . . .
H6A H 0.2339 0.0773 0.3337 0.111 Uiso 1 1 calc GR . . .
H6B H 0.1027 0.1781 0.3494 0.111 Uiso 1 1 calc GR . . .
H6C H 0.2382 0.1354 0.3799 0.111 Uiso 1 1 calc GR . . .
C7 C 0.5808(2) 0.3411(2) 0.31433(7) 0.0489(5) Uani 1 1 d . . . .
H7 H 0.5151 0.4149 0.3023 0.059 Uiso 1 1 calc R . . .
C8 C 0.6749(3) 0.2787(3) 0.27605(7) 0.0563(5) Uani 1 1 d . . . .
C9 C 0.7744(3) 0.1539(3) 0.28841(9) 0.0706(7) Uani 1 1 d . . . .
H9A H 0.8425 0.1800 0.3111 0.106 Uiso 1 1 calc GR . . .
H9B H 0.8348 0.1246 0.2647 0.106 Uiso 1 1 calc GR . . .
H9C H 0.7090 0.0782 0.2973 0.106 Uiso 1 1 calc GR . . .
C10 C 0.7800(4) 0.3910(3) 0.25665(10) 0.0825(9) Uani 1 1 d . . . .
H10A H 0.7199 0.4734 0.2506 0.124 Uiso 1 1 calc GR . . .
H10B H 0.8242 0.3557 0.2311 0.124 Uiso 1 1 calc GR . . .
H10C H 0.8615 0.4141 0.2761 0.124 Uiso 1 1 calc GR . . .
C11 C 0.5607(4) 0.2313(4) 0.24195(9) 0.0854(9) Uani 1 1 d . . . .
H11A H 0.4922 0.1618 0.2533 0.128 Uiso 1 1 calc GR . . .
H11B H 0.6169 0.1920 0.2188 0.128 Uiso 1 1 calc GR . . .
H11C H 0.5013 0.3104 0.2324 0.128 Uiso 1 1 calc GR . . .
C12 C 0.6270(5) 0.4321(4) 0.43460(10) 0.0974(11) Uani 1 1 d . . . .
H12A H 0.7158 0.3699 0.4362 0.117 Uiso 1 1 calc R . . .
H12B H 0.5362 0.3806 0.4438 0.117 Uiso 1 1 calc R . . .
C13 C 0.6520(6) 0.5532(5) 0.46202(12) 0.1314(17) Uani 1 1 d . . . .
H13A H 0.7393 0.6061 0.4521 0.197 Uiso 1 1 calc GR . . .
H13B H 0.6720 0.5217 0.4902 0.197 Uiso 1 1 calc GR . . .
H13C H 0.5612 0.6115 0.4617 0.197 Uiso 1 1 calc GR . . .
C14 C 0.8438(15) 0.6669(11) 0.3519(4) 0.109(3) Uani 0.63(2) 1 d . P A -1
H14A H 0.7943 0.7102 0.3760 0.131 Uiso 0.63(2) 1 calc R P A -1
H14B H 0.9306 0.6115 0.3620 0.131 Uiso 0.63(2) 1 calc R P A -1
C15 C 0.8978(15) 0.7716(12) 0.3244(3) 0.109(3) Uani 0.63(2) 1 d . P A -1
H15A H 0.9748 0.8273 0.3385 0.163 Uiso 0.63(2) 1 calc GR P A -1
H15B H 0.8128 0.8303 0.3159 0.163 Uiso 0.63(2) 1 calc GR P A -1
H15C H 0.9426 0.7285 0.3000 0.163 Uiso 0.63(2) 1 calc GR P A -1
C16 C 0.792(2) 0.7013(18) 0.3446(8) 0.111(5) Uani 0.37(2) 1 d . P A 1
H16A H 0.7958 0.7026 0.3751 0.133 Uiso 0.37(2) 1 calc R P A 1
H16B H 0.7317 0.7808 0.3347 0.133 Uiso 0.37(2) 1 calc R P A 1
C17 C 0.9463(17) 0.702(2) 0.3268(5) 0.111(5) Uani 0.37(2) 1 d . P A 1
H17A H 0.9445 0.7506 0.3003 0.166 Uiso 0.37(2) 1 calc GR P A 1
H17B H 0.9809 0.6077 0.3227 0.166 Uiso 0.37(2) 1 calc GR P A 1
H17C H 1.0160 0.7495 0.3458 0.166 Uiso 0.37(2) 1 calc GR P A 1
C18 C 0.4553(3) -0.0269(3) 0.40384(7) 0.0562(5) Uani 1 1 d . . . .
C19 C 0.3920(3) -0.1510(3) 0.38898(9) 0.0709(7) Uani 1 1 d . . . .
H19 H 0.4245 -0.1866 0.3632 0.085 Uiso 1 1 calc R . . .
C20 C 0.2816(4) -0.2225(3) 0.41173(10) 0.0777(8) Uani 1 1 d . . . .
H20 H 0.2395 -0.3049 0.4010 0.093 Uiso 1 1 calc R . . .
C21 C 0.2331(3) -0.1728(3) 0.45040(8) 0.0636(6) Uani 1 1 d . . . .
C22 C 0.2994(3) -0.0512(3) 0.46627(8) 0.0652(6) Uani 1 1 d . . . .
H22 H 0.2699 -0.0179 0.4926 0.078 Uiso 1 1 calc R . . .
C23 C 0.4092(3) 0.0205(3) 0.44325(8) 0.0645(6) Uani 1 1 d . . . .
H23 H 0.4529 0.1019 0.4543 0.077 Uiso 1 1 calc R . . .
C24 C 0.1110(4) -0.2515(3) 0.47309(10) 0.0769(8) Uani 1 1 d . . . .
C25 C -0.0317(4) -0.2746(4) 0.53615(11) 0.0930(10) Uani 1 1 d . . . .
H25A H -0.1326 -0.2521 0.5252 0.140 Uiso 1 1 calc GR . . .
H25B H -0.0244 -0.2442 0.5649 0.140 Uiso 1 1 calc GR . . .
H25C H -0.0159 -0.3742 0.5348 0.140 Uiso 1 1 calc GR . . .

loop_
_atom_site_aniso_label
_atom_site_aniso_U_11
_atom_site_aniso_U_22
_atom_site_aniso_U_33
_atom_site_aniso_U_23
_atom_site_aniso_U_13
_atom_site_aniso_U_12
P1 0.0495(3) 0.0562(4) 0.0680(4) -0.0087(3) -0.0032(3) -0.0032(3)
O1 0.0530(8) 0.0541(8) 0.0454(8) 0.0008(7) -0.0027(6) 0.0013(7)
O2 0.0507(9) 0.0807(12) 0.0885(13) -0.0126(10) -0.0144(8) 0.0013(9)
O3 0.0820(13) 0.0591(11) 0.0983(14) -0.0056(10) 0.0031(11) -0.0161(9)
O4 0.0714(11) 0.0694(11) 0.0677(11) -0.0187(9) -0.0023(8) 0.0045(9)
O5 0.166(3) 0.133(2) 0.119(2) -0.0352(18) 0.0426(19) -0.088(2)
O6 0.0881(13) 0.0939(15) 0.0658(11) 0.0032(11) 0.0076(10) -0.0257(11)
N1 0.0410(9) 0.0562(10) 0.0464(9) 0.0033(8) -0.0025(7) -0.0004(8)
C1 0.0616(13) 0.0529(12) 0.0535(12) 0.0004(10) 0.0007(10) 0.0052(10)
C2 0.0644(15) 0.0753(17) 0.0780(17) 0.0122(15) -0.0053(13) 0.0093(13)
C3 0.0402(11) 0.0666(14) 0.0678(14) 0.0047(12) 0.0000(10) 0.0028(10)
C4 0.0509(14) 0.104(2) 0.093(2) 0.0276(18) -0.0133(13) 0.0025(14)
C5 0.0526(15) 0.094(2) 0.126(3) -0.028(2) 0.0072(16) 0.0162(15)
C6 0.0453(12) 0.089(2) 0.0885(19) 0.0150(16) 0.0013(12) -0.0076(13)
C7 0.0436(10) 0.0503(11) 0.0530(12) 0.0018(10) 0.0011(9) 0.0017(9)
C8 0.0544(12) 0.0622(14) 0.0524(12) 0.0011(11) 0.0073(10) 0.0006(11)
C9 0.0756(17) 0.0680(16) 0.0684(16) -0.0050(13) 0.0129(13) 0.0140(13)
C10 0.0824(19) 0.0778(18) 0.088(2) 0.0105(16) 0.0356(16) 0.0022(15)
C11 0.0858(19) 0.116(3) 0.0546(15) -0.0161(16) -0.0016(13) 0.0017(18)
C12 0.108(3) 0.121(3) 0.0633(17) -0.0203(19) -0.0060(17) 0.015(2)
C13 0.134(4) 0.173(5) 0.087(2) -0.051(3) 0.003(2) -0.041(3)
C14 0.130(6) 0.076(4) 0.121(4) -0.005(3) 0.005(4) -0.047(4)
C15 0.130(6) 0.076(4) 0.121(4) -0.005(3) 0.005(4) -0.047(4)
C16 0.093(7) 0.087(7) 0.152(10) -0.019(7) 0.023(6) -0.014(5)
C17 0.093(7) 0.087(7) 0.152(10) -0.019(7) 0.023(6) -0.014(5)
C18 0.0656(14) 0.0534(12) 0.0495(12) 0.0030(10) -0.0043(10) 0.0010(11)
C19 0.0889(18) 0.0624(15) 0.0616(15) -0.0126(13) 0.0085(13) -0.0077(14)
C20 0.094(2) 0.0603(15) 0.0784(18) -0.0133(14) 0.0085(15) -0.0192(15)
C21 0.0738(16) 0.0579(14) 0.0592(14) 0.0039(12) -0.0027(12) -0.0084(12)
C22 0.0840(17) 0.0643(15) 0.0472(12) 0.0008(11) 0.0008(12) -0.0086(13)
C23 0.0839(17) 0.0581(14) 0.0516(13) -0.0019(11) -0.0018(12) -0.0144(13)
C24 0.0835(19) 0.0707(17) 0.0765(18) 0.0011(15) 0.0023(15) -0.0168(15)
C25 0.082(2) 0.110(3) 0.087(2) 0.013(2) 0.0152(17) -0.0212(19)

loop_
_atom_type_symbol
_atom_type_description
_atom_type_scat_dispersion_real
_atom_type_scat_dispersion_imag
_atom_type_scat_source
C C 0.0181 0.0091 'International Tables Vol C Tables 4.2.6.8 and 6.1.1.4'
H H 0.0000 0.0000 'International Tables Vol C Tables 4.2.6.8 and 6.1.1.4'
N N 0.0311 0.0180 'International Tables Vol C Tables 4.2.6.8 and 6.1.1.4'
O O 0.0492 0.0322 'International Tables Vol C Tables 4.2.6.8 and 6.1.1.4'
P P 0.2955 0.4335 'International Tables Vol C Tables 4.2.6.8 and 6.1.1.4'

loop_
_geom_angle_atom_site_label_1
_geom_angle_atom_site_label_2
_geom_angle_atom_site_label_3
_geom_angle
O2 P1 O3 114.54(12)
O2 P1 O4 114.63(11)
O2 P1 C7 116.97(11)
O3 P1 C7 98.57(11)
O4 P1 O3 100.37(11)
O4 P1 C7 109.47(10)
C1 O1 N1 113.32(16)
C14 O3 P1 111.7(5)
C16 O3 P1 129.2(10)
C16 O3 C14 23.4(8)
C12 O4 P1 124.2(2)
C24 O6 C25 117.5(3)
O1 N1 C3 107.87(16)
O1 N1 C7 106.55(15)
C7 N1 C3 115.91(17)
O1 C1 H1 109.2
O1 C1 C2 107.1(2)
O1 C1 C18 111.54(19)
C2 C1 H1 109.2
C18 C1 H1 109.2
C18 C1 C2 110.5(2)
C1 C2 H2A 109.5
C1 C2 H2B 109.5
C1 C2 H2C 109.5
H2A C2 H2B 109.5
H2A C2 H2C 109.5
H2B C2 H2C 109.5
N1 C3 C4 107.9(2)
N1 C3 C6 107.6(2)
C5 C3 N1 115.0(2)
C5 C3 C4 109.9(3)
C5 C3 C6 109.7(2)
C6 C3 C4 106.3(2)
C3 C4 H4A 109.5
C3 C4 H4B 109.5
C3 C4 H4C 109.5
H4A C4 H4B 109.5
H4A C4 H4C 109.5
H4B C4 H4C 109.5
C3 C5 H5A 109.5
C3 C5 H5B 109.5
C3 C5 H5C 109.5
H5A C5 H5B 109.5
H5A C5 H5C 109.5
H5B C5 H5C 109.5
C3 C6 H6A 109.5
C3 C6 H6B 109.5
C3 C6 H6C 109.5
H6A C6 H6B 109.5
H6A C6 H6C 109.5
H6B C6 H6C 109.5
P1 C7 H7 105.6
N1 C7 P1 115.18(15)
N1 C7 H7 105.6
N1 C7 C8 111.14(18)
C8 C7 P1 112.85(15)
C8 C7 H7 105.6
C9 C8 C7 112.8(2)
C9 C8 C10 108.5(2)
C9 C8 C11 108.2(2)
C10 C8 C7 110.6(2)
C11 C8 C7 109.0(2)
C11 C8 C10 107.6(2)
C8 C9 H9A 109.5
C8 C9 H9B 109.5
C8 C9 H9C 109.5
H9A C9 H9B 109.5
H9A C9 H9C 109.5
H9B C9 H9C 109.5
C8 C10 H10A 109.5
C8 C10 H10B 109.5
C8 C10 H10C 109.5
H10A C10 H10B 109.5
H10A C10 H10C 109.5
H10B C10 H10C 109.5
C8 C11 H11A 109.5
C8 C11 H11B 109.5
C8 C11 H11C 109.5
H11A C11 H11B 109.5
H11A C11 H11C 109.5
H11B C11 H11C 109.5
O4 C12 H12A 109.8
O4 C12 H12B 109.8
O4 C12 C13 109.4(3)
H12A C12 H12B 108.2
C13 C12 H12A 109.8
C13 C12 H12B 109.8
C12 C13 H13A 109.5
C12 C13 H13B 109.5
C12 C13 H13C 109.5
H13A C13 H13B 109.5
H13A C13 H13C 109.5
H13B C13 H13C 109.5
O3 C14 H14A 109.6
O3 C14 H14B 109.6
H14A C14 H14B 108.2
C15 C14 O3 110.1(9)
C15 C14 H14A 109.6
C15 C14 H14B 109.6
C16 C14 O3 70(2)
C16 C14 H14A 75.2
C16 C14 H14B 176.5
C16 C14 C15 68(3)
C16 C14 C17 98(3)
C17 C14 O3 109.0(10)
C17 C14 H14A 135.1
C17 C14 H14B 79.1
C17 C14 C15 33.8(8)
C14 C15 H15A 109.5
C14 C15 H15B 109.5
C14 C15 H15C 109.5
H15A C15 H15B 109.5
H15A C15 H15C 109.5
H15B C15 H15C 109.5
C16 C15 C14 25.2(8)
C16 C15 H15A 122.7
C16 C15 H15B 84.4
C16 C15 H15C 117.5
C17 C15 C14 61.3(13)
C17 C15 H15A 93.0
C17 C15 H15B 157.6
C17 C15 H15C 60.2
C17 C15 C16 83.9(15)
O3 C16 H16A 111.2
O3 C16 H16B 111.2
O3 C16 C17 102.9(13)
C14 C16 O3 87(2)
C14 C16 C15 87(3)
C14 C16 H16A 66.3
C14 C16 H16B 161.5
C14 C16 C17 58(2)
C15 C16 O3 122.8(15)
C15 C16 H16A 117.6
C15 C16 H16B 79.3
C15 C16 C17 32.6(7)
H16A C16 H16B 109.1
C17 C16 H16A 111.2
C17 C16 H16B 111.2
C14 C17 C16 24.3(10)
C14 C17 H17A 133.3
C14 C17 H17B 93.1
C14 C17 H17C 99.9
C15 C17 C14 84.9(17)
C15 C17 C16 63.5(13)
C15 C17 H17A 60.3
C15 C17 H17B 160.5
C15 C17 H17C 90.0
C16 C17 H17A 109.5
C16 C17 H17B 109.5
C16 C17 H17C 109.5
H17A C17 H17B 109.5
H17A C17 H17C 109.5
H17B C17 H17C 109.5
C19 C18 C1 120.8(2)
C19 C18 C23 118.1(2)
C23 C18 C1 121.2(2)
C18 C19 H19 119.4
C20 C19 C18 121.1(2)
C20 C19 H19 119.4
C19 C20 H20 119.7
C19 C20 C21 120.5(3)
C21 C20 H20 119.7
C20 C21 C22 118.9(3)
C20 C21 C24 118.4(2)
C22 C21 C24 122.7(3)
C21 C22 H22 119.8
C23 C22 C21 120.3(2)
C23 C22 H22 119.8
C18 C23 H23 119.5
C22 C23 C18 121.0(2)
C22 C23 H23 119.5
O5 C24 O6 123.1(3)
O5 C24 C21 123.5(3)
O6 C24 C21 113.3(2)
O6 C25 H25A 109.5
O6 C25 H25B 109.5
O6 C25 H25C 109.5
H25A C25 H25B 109.5
H25A C25 H25C 109.5
H25B C25 H25C 109.5

loop_
_geom_bond_atom_site_label_1
_geom_bond_atom_site_label_2
_geom_bond_distance
P1 O2 1.4621(18)
P1 O3 1.581(2)
P1 O4 1.5702(19)
P1 C7 1.844(2)
O1 N1 1.463(2)
O1 C1 1.454(3)
O3 C14 1.508(9)
O3 C16 1.417(17)
O4 C12 1.452(4)
O5 C24 1.199(4)
O6 C24 1.315(4)
O6 C25 1.451(3)
N1 C3 1.517(3)
N1 C7 1.489(3)
C1 H1 0.9800
C1 C2 1.524(3)
C1 C18 1.507(3)
C2 H2A 0.9600
C2 H2B 0.9600
C2 H2C 0.9600
C3 C4 1.533(4)
C3 C5 1.508(4)
C3 C6 1.518(4)
C4 H4A 0.9600
C4 H4B 0.9600
C4 H4C 0.9600
C5 H5A 0.9600
C5 H5B 0.9600
C5 H5C 0.9600
C6 H6A 0.9600
C6 H6B 0.9600
C6 H6C 0.9600
C7 H7 0.9800
C7 C8 1.581(3)
C8 C9 1.518(4)
C8 C10 1.534(4)
C8 C11 1.528(4)
C9 H9A 0.9600
C9 H9B 0.9600
C9 H9C 0.9600
C10 H10A 0.9600
C10 H10B 0.9600
C10 H10C 0.9600
C11 H11A 0.9600
C11 H11B 0.9600
C11 H11C 0.9600
C12 H12A 0.9700
C12 H12B 0.9700
C12 C13 1.462(5)
C13 H13A 0.9600
C13 H13B 0.9600
C13 H13C 0.9600
C14 H14A 0.9700
C14 H14B 0.9700
C14 C15 1.407(16)
C14 C16 0.600(19)
C14 C17 1.239(13)
C15 H15A 0.9600
C15 H15B 0.9600
C15 H15C 0.9600
C15 C16 1.303(17)
C15 C17 0.785(14)
C16 H16A 0.9700
C16 H16B 0.9700
C16 C17 1.45(3)
C17 H17A 0.9600
C17 H17B 0.9600
C17 H17C 0.9600
C18 C19 1.385(3)
C18 C23 1.391(3)
C19 H19 0.9300
C19 C20 1.379(4)
C20 H20 0.9300
C20 C21 1.383(4)
C21 C22 1.386(4)
C21 C24 1.483(4)
C22 H22 0.9300
C22 C23 1.380(4)
C23 H23 0.9300
C25 H25A 0.9600
C25 H25B 0.9600
C25 H25C 0.9600
